data_2023037
loop_
_publ_author_name
'Naghiyev, Farid N.'
'Khrustalev, Victor N.'
'Akkurt, Mehmet'
'Mamedov, Huseyn M.'
'Bhattarai, Ajaya'
'Khalilov, Ali N.'
'Mamedov, &#x130;brahim G'

_publ_section_title
;
 Crystal structure and Hirshfeld surface analysis of
 4-oxo-3-phenyl-2-sulfanyl-idene-5-(thio-phen-2-yl)-3,4,7,8,9,10-hexa-hydro-2<i>H</i>-pyrido[1,6-<i>a</i>:2,3-<i>d</i>']di-pyrimidine-6-carbo-nitrile.
;
_journal_coeditor_code TX2082
_journal_issue 'Pt 3'
_journal_name_full 'Acta crystallographica. Section E, Crystallographic communications'
_journal_page_first 325
_journal_page_last 329
_journal_paper_doi 10.1107/S2056989024001658
_journal_volume 80
_journal_year 2024
_chemical_formula_iupac 'C21 H15 N5 O S2'
_chemical_formula_moiety 'C21 H15 N5 O S2'
_chemical_formula_sum 'C21 H15 N5 O S2'
_chemical_formula_weight 417.50
_chemical_name_systematic
4-Oxo-3-phenyl-2-sulfanylidene-5-(thiophen-2-yl)-3,4,7,8,9,10-hexahydro-2<i>H</i>-pyrido[1,6-<i>a</i>:2,3-<i>d</i>']dipyrimidine-6-carbonitrile
_space_group_crystal_system monoclinic
_space_group_IT_number 14
_space_group_name_Hall '-P 2yn'
_space_group_name_H-M_alt 'P 1 21/n 1'
_atom_sites_solution_hydrogens mixed
_atom_sites_solution_primary difmap
_atom_sites_solution_secondary difmap
_audit_creation_method SHELXL-2013
_cell_angle_alpha 90
_cell_angle_beta 97.1649(6)
_cell_angle_gamma 90
_cell_formula_units_Z 4
_cell_length_a 5.63465(3)
_cell_length_b 18.02763(13)
_cell_length_c 18.40115(12)
_cell_measurement_reflns_used 25424
_cell_measurement_temperature 100(2)
_cell_measurement_theta_max 77.54
_cell_measurement_theta_min 2.43
_cell_volume 1854.58(2)
_computing_cell_refinement
;
CrysAlisPro 1.171.42.72a (Rigaku OD, 2022)
;
_computing_data_collection
;
CrysAlisPro 1.171.42.72a (Rigaku OD, 2022)
;
_computing_data_reduction
;
CrysAlisPro 1.171.42.72a (Rigaku OD, 2022)
;
_computing_molecular_graphics
;
ORTEP-3 for Windows (Farrugia, 2012)
;
_computing_publication_material
;
PLATON (Spek, 2020)
;
_computing_structure_refinement
;
SHELXL (Sheldrick, 2015b)
;
_computing_structure_solution
;
<i>SHELXT</i> (Sheldrick, 2015a)
;
_diffrn_ambient_temperature 100(2)
_diffrn_measured_fraction_theta_full 1.000
_diffrn_measured_fraction_theta_max 0.998
_diffrn_measurement_device_type 'XtaLAB Synergy, Dualflex, HyPix'
_diffrn_measurement_method '\f and \w scans'
_diffrn_radiation_type CuK\a
_diffrn_radiation_wavelength 1.54184
_diffrn_reflns_av_R_equivalents 0.0318
_diffrn_reflns_av_unetI/netI 0.0151
_diffrn_reflns_limit_h_max 6
_diffrn_reflns_limit_h_min -7
_diffrn_reflns_limit_k_max 22
_diffrn_reflns_limit_k_min -22
_diffrn_reflns_limit_l_max 23
_diffrn_reflns_limit_l_min -23
_diffrn_reflns_number 39427
_diffrn_reflns_theta_full 67.684
_diffrn_reflns_theta_max 77.786
_diffrn_reflns_theta_min 3.445
_diffrn_source 'micro-focus sealed X-ray tube'
_diffrn_standards_decay_% 0
_diffrn_standards_interval_count 0
_diffrn_standards_interval_time 0
_diffrn_standards_number 0
_exptl_absorpt_coefficient_mu 2.805
_exptl_absorpt_correction_T_max 1.000
_exptl_absorpt_correction_T_min 0.495
_exptl_absorpt_correction_type gaussian
_exptl_absorpt_process_details
;
(CrysAlisPro; Rigaku OD, 2022)
;
_exptl_crystal_colour orange
_exptl_crystal_density_diffrn 1.495
_exptl_crystal_description needle
_exptl_crystal_F_000 864
_exptl_crystal_size_max 0.31
_exptl_crystal_size_mid 0.05
_exptl_crystal_size_min 0.05
_refine_diff_density_max 0.455
_refine_diff_density_min -0.345
_refine_ls_extinction_method none
_refine_ls_goodness_of_fit_ref 1.089
_refine_ls_hydrogen_treatment mixed
_refine_ls_matrix_type full
_refine_ls_number_parameters 299
_refine_ls_number_reflns 3946
_refine_ls_number_restraints 16
_refine_ls_restrained_S_all 1.097
_refine_ls_R_factor_all 0.0474
_refine_ls_R_factor_gt 0.0468
_refine_ls_shift/su_max 0.003
_refine_ls_shift/su_mean 0.000
_refine_ls_structure_factor_coef Fsqd
_refine_ls_weighting_details 'w=1/[\s^2^(Fo^2^)+(0.0624P)^2^+1.7979P] where P=(Fo^2^+2Fc^2^)/3'
_refine_ls_weighting_scheme calc
_refine_ls_wR_factor_gt 0.1296
_refine_ls_wR_factor_ref 0.1300
_reflns_number_gt 3842
_reflns_number_total 3946
_reflns_threshold_expression 'I > 2\s(I)'
_cod_data_source_file tx2082sup1.cif
_cod_data_source_block I
_cod_depositor_comments 'Adding full bibliography for 2023037.cif.'
_cod_original_sg_symbol_H-M 'P 21/n'
_cod_database_code 2023037
_cod_database_fobs_code 2023037
_shelx_space_group_comment
;
The symmetry employed for this shelxl refinement is uniquely defined
by the following loop, which should always be used as a source of
symmetry information in preference to the above space-group names.
They are only intended as comments.
;
_shelx_estimated_absorpt_t_min 0.477
_shelx_estimated_absorpt_t_max 0.872
_shelxl_version_number .2013

loop_
_space_group_symop_operation_xyz
'x, y, z'
'-x+1/2, y+1/2, -z+1/2'
'-x, -y, -z'
'x-1/2, -y-1/2, z-1/2'

loop_
_atom_site_type_symbol
_atom_site_label
_atom_site_fract_x
_atom_site_fract_y
_atom_site_fract_z
_atom_site_U_iso_or_equiv
_atom_site_adp_type
_atom_site_calc_flag
_atom_site_occupancy
_atom_site_disorder_assembly
_atom_site_disorder_group
S S1 0.02652(9) 0.56892(3) 0.69073(3) 0.03115(15) Uani d 1 . .
S S2 0.72669(14) 0.28256(5) 0.87597(5) 0.0385(3) Uani d 0.787(3) A 1
S S2A 1.1539(16) 0.3143(6) 0.8247(7) 0.0342(13) Uani d 0.213(3) A 2
O O1 0.5802(3) 0.35719(8) 0.72211(8) 0.0330(3) Uani d 1 . .
N N1 0.4413(3) 0.57036(9) 0.77539(9) 0.0271(4) Uani d 1 . .
C C1A 0.6322(3) 0.53620(11) 0.80803(10) 0.0254(4) Uani d 1 . .
C C2 0.2865(4) 0.53163(11) 0.72644(11) 0.0270(4) Uani d 1 . .
N N3 0.3507(3) 0.46068(10) 0.70538(9) 0.0281(4) Uani d 1 . .
C C4 0.5389(4) 0.41982(11) 0.74252(11) 0.0262(4) Uani d 1 . .
C C4A 0.6778(3) 0.45923(11) 0.80310(10) 0.0251(4) Uani d 1 . .
C C5 0.8706(3) 0.42724(11) 0.84720(11) 0.0255(4) Uani d 1 . .
C C6 1.0250(3) 0.47366(11) 0.89208(11) 0.0266(4) Uani d 1 . .
C C6A 0.9921(4) 0.55219(11) 0.89144(10) 0.0263(4) Uani d 1 . .
N N7 1.1448(3) 0.59618(10) 0.93177(10) 0.0320(4) Uani d 1 . .
H H7 1.278(3) 0.5768(15) 0.9549(15) 0.048(8) Uiso d 1 . .
C C8 1.1322(4) 0.67714(12) 0.93061(14) 0.0378(5) Uani d 1 . .
H H8A 1.2951 0.6985 0.9390 0.045 Uiso calc 0.915(5) B 1
H H8B 1.0405 0.6951 0.9697 0.045 Uiso calc 0.915(5) B 1
H H8C 1.2530 0.6960 0.9005 0.045 Uiso calc 0.085(5) B 2
H H8D 1.1768 0.6956 0.9812 0.045 Uiso calc 0.085(5) B 2
C C9 1.0108(5) 0.70013(13) 0.85711(13) 0.0335(6) Uani d 0.915(5) B 1
H H9A 1.1097 0.6855 0.8186 0.040 Uiso calc 0.915(5) B 1
H H9B 0.9914 0.7547 0.8555 0.040 Uiso calc 0.915(5) B 1
C C9A 0.899(3) 0.7088(11) 0.9022(12) 0.0335(6) Uani d 0.085(5) B 2
H H9C 0.9231 0.7592 0.8831 0.040 Uiso calc 0.085(5) B 2
H H9D 0.8002 0.7134 0.9429 0.040 Uiso calc 0.085(5) B 2
C C10 0.7676(4) 0.66313(11) 0.84300(12) 0.0326(5) Uani d 1 . .
H H10A 0.6634 0.6814 0.8786 0.039 Uiso calc 0.915(5) B 1
H H10B 0.6911 0.6756 0.7931 0.039 Uiso calc 0.915(5) B 1
H H10C 0.8202 0.6784 0.7959 0.039 Uiso calc 0.085(5) B 2
H H10D 0.5951 0.6749 0.8404 0.039 Uiso calc 0.085(5) B 2
N N11 0.7967(3) 0.58104(9) 0.85025(9) 0.0263(4) Uani d 1 . .
C C11 0.2322(4) 0.42875(12) 0.63790(12) 0.0327(5) Uani d 1 . .
C C12 0.2858(14) 0.4548(5) 0.5706(3) 0.0463(17) Uani d 0.596(9) C 1
H H12 0.4075 0.4911 0.5692 0.056 Uiso calc 0.596(9) C 1
C C13 0.1650(13) 0.4288(4) 0.5059(3) 0.0523(15) Uani d 0.596(9) C 1
H H13 0.2012 0.4474 0.4603 0.063 Uiso calc 0.596(9) C 1
C C14 -0.0112(19) 0.3748(6) 0.5082(14) 0.0496(16) Uani d 0.596(9) C 1
H H14 -0.0937 0.3561 0.4638 0.060 Uiso calc 0.596(9) C 1
C C15 -0.067(4) 0.3481(8) 0.5740(11) 0.0416(17) Uani d 0.596(9) C 1
H H15 -0.1855 0.3109 0.5753 0.050 Uiso calc 0.596(9) C 1
C C16 0.0531(17) 0.3765(6) 0.6387(12) 0.0348(18) Uani d 0.596(9) C 1
H H16 0.0109 0.3597 0.6843 0.042 Uiso calc 0.596(9) C 1
C C12A 0.358(2) 0.4353(7) 0.5772(6) 0.0463(17) Uani d 0.404(9) C 2
H H12A 0.5096 0.4589 0.5808 0.056 Uiso calc 0.404(9) C 2
C C13A 0.253(2) 0.4061(6) 0.5123(5) 0.0523(15) Uani d 0.404(9) C 2
H H13A 0.3295 0.4115 0.4695 0.063 Uiso calc 0.404(9) C 2
C C14A 0.036(3) 0.3687(9) 0.508(2) 0.0496(16) Uani d 0.404(9) C 2
H H14A -0.0360 0.3486 0.4627 0.060 Uiso calc 0.404(9) C 2
C C15A -0.072(6) 0.3615(12) 0.5701(17) 0.0416(17) Uani d 0.404(9) C 2
H H15A -0.2206 0.3359 0.5668 0.050 Uiso calc 0.404(9) C 2
C C16A 0.023(3) 0.3894(10) 0.6378(19) 0.0348(18) Uani d 0.404(9) C 2
H H16A -0.0513 0.3819 0.6808 0.042 Uiso calc 0.404(9) C 2
C C17 0.9179(4) 0.34677(11) 0.84955(11) 0.0281(4) Uani d 1 . .
C C18 1.1076(17) 0.3082(6) 0.8292(8) 0.0342(13) Uani d 0.787(3) A 1
H H18 1.2341 0.3338 0.8103 0.041 Uiso calc 0.787(3) A 1
C C19 1.1145(8) 0.2330(3) 0.8361(3) 0.0375(9) Uani d 0.787(3) A 1
H H19 1.2400 0.2018 0.8242 0.045 Uiso calc 0.787(3) A 1
C C20 0.9166(7) 0.21043(19) 0.8622(3) 0.0430(9) Uani d 0.787(3) A 1
H H20 0.8838 0.1600 0.8722 0.052 Uiso calc 0.787(3) A 1
C C18A 0.781(3) 0.2960(8) 0.8922(9) 0.0385(3) Uani d 0.213(3) A 2
H H18A 0.6662 0.3094 0.9235 0.046 Uiso calc 0.213(3) A 2
C C19A 0.853(3) 0.2263(9) 0.8774(11) 0.0430(9) Uani d 0.213(3) A 2
H H19A 0.7666 0.1827 0.8860 0.052 Uiso calc 0.213(3) A 2
C C20A 1.060(4) 0.2264(10) 0.8495(14) 0.0375(9) Uani d 0.213(3) A 2
H H20A 1.1489 0.1825 0.8436 0.045 Uiso calc 0.213(3) A 2
C C21 1.2205(4) 0.44413(11) 0.94061(11) 0.0286(4) Uani d 1 . .
N N21 1.3785(3) 0.42360(10) 0.98069(11) 0.0342(4) Uani d 1 . .

loop_
_atom_site_aniso_label
_atom_site_aniso_U_11
_atom_site_aniso_U_22
_atom_site_aniso_U_33
_atom_site_aniso_U_12
_atom_site_aniso_U_13
_atom_site_aniso_U_23
S1 0.0299(3) 0.0326(3) 0.0293(3) 0.00388(19) -0.00271(19) 0.00214(18)
S2 0.0288(5) 0.0342(5) 0.0513(5) -0.0065(3) -0.0005(3) 0.0115(3)
S2A 0.017(3) 0.0302(16) 0.0576(16) -0.0004(19) 0.015(2) 0.0102(12)
O1 0.0358(8) 0.0268(7) 0.0350(8) 0.0007(6) -0.0007(6) -0.0018(6)
N1 0.0289(8) 0.0287(8) 0.0225(8) 0.0041(6) -0.0015(6) 0.0002(6)
C1A 0.0269(9) 0.0275(10) 0.0214(8) 0.0021(7) 0.0015(7) 0.0025(7)
C2 0.0296(9) 0.0283(10) 0.0228(9) 0.0001(8) 0.0025(7) 0.0028(7)
N3 0.0302(8) 0.0286(8) 0.0243(8) 0.0005(7) -0.0007(6) -0.0004(6)
C4 0.0265(9) 0.0262(9) 0.0258(9) -0.0008(7) 0.0022(7) 0.0031(7)
C4A 0.0251(9) 0.0260(9) 0.0239(9) -0.0007(7) 0.0013(7) 0.0038(7)
C5 0.0243(9) 0.0266(9) 0.0255(9) -0.0003(7) 0.0024(7) 0.0055(7)
C6 0.0263(9) 0.0263(10) 0.0260(9) 0.0016(7) -0.0005(7) 0.0043(7)
C6A 0.0276(9) 0.0280(10) 0.0227(9) 0.0024(8) 0.0004(7) 0.0015(7)
N7 0.0318(9) 0.0271(9) 0.0341(9) 0.0027(7) -0.0078(7) -0.0011(7)
C8 0.0392(12) 0.0266(11) 0.0440(12) 0.0024(9) -0.0090(10) -0.0045(9)
C9 0.0430(13) 0.0240(11) 0.0316(12) 0.0028(9) -0.0031(9) 0.0007(9)
C9A 0.0430(13) 0.0240(11) 0.0316(12) 0.0028(9) -0.0031(9) 0.0007(9)
C10 0.0396(11) 0.0239(10) 0.0314(10) 0.0067(8) -0.0072(8) -0.0012(8)
N11 0.0300(8) 0.0240(8) 0.0233(8) 0.0042(6) -0.0024(6) 0.0001(6)
C11 0.0369(11) 0.0320(11) 0.0287(10) -0.0004(8) 0.0018(9) -0.0019(8)
C12 0.051(4) 0.054(4) 0.0352(18) -0.016(3) 0.008(2) -0.004(2)
C13 0.061(4) 0.067(4) 0.0287(17) -0.010(3) 0.003(3) -0.001(2)
C14 0.056(4) 0.053(2) 0.0363(13) -0.010(2) -0.005(4) -0.007(2)
C15 0.0428(16) 0.034(5) 0.045(2) -0.007(4) -0.0086(15) 0.004(3)
C16 0.031(3) 0.037(4) 0.0352(13) 0.003(3) -0.001(3) 0.004(4)
C12A 0.051(4) 0.054(4) 0.0352(18) -0.016(3) 0.008(2) -0.004(2)
C13A 0.061(4) 0.067(4) 0.0287(17) -0.010(3) 0.003(3) -0.001(2)
C14A 0.056(4) 0.053(2) 0.0363(13) -0.010(2) -0.005(4) -0.007(2)
C15A 0.0428(16) 0.034(5) 0.045(2) -0.007(4) -0.0086(15) 0.004(3)
C16A 0.031(3) 0.037(4) 0.0352(13) 0.003(3) -0.001(3) 0.004(4)
C17 0.0271(9) 0.0238(9) 0.0315(10) -0.0025(7) -0.0044(8) 0.0056(8)
C18 0.017(3) 0.0302(16) 0.0576(16) -0.0004(19) 0.015(2) 0.0102(12)
C19 0.042(3) 0.0268(14) 0.042(3) 0.0073(15) -0.0043(15) -0.0022(13)
C20 0.043(3) 0.0223(18) 0.059(2) -0.0055(14) -0.0132(18) 0.0046(15)
C18A 0.0288(5) 0.0342(5) 0.0513(5) -0.0065(3) -0.0005(3) 0.0115(3)
C19A 0.043(3) 0.0223(18) 0.059(2) -0.0055(14) -0.0132(18) 0.0046(15)
C20A 0.042(3) 0.0268(14) 0.042(3) 0.0073(15) -0.0043(15) -0.0022(13)
C21 0.0295(10) 0.0248(9) 0.0305(10) -0.0006(8) -0.0007(8) 0.0024(8)
N21 0.0330(9) 0.0297(9) 0.0369(10) 0.0020(7) -0.0076(8) 0.0026(7)

loop_
_atom_type_symbol
_atom_type_description
_atom_type_scat_dispersion_real
_atom_type_scat_dispersion_imag
_atom_type_scat_source
C C 0.0181 0.0091 'International Tables Vol C Tables 4.2.6.8 and 6.1.1.4'
H H 0.0000 0.0000 'International Tables Vol C Tables 4.2.6.8 and 6.1.1.4'
N N 0.0311 0.0180 'International Tables Vol C Tables 4.2.6.8 and 6.1.1.4'
O O 0.0492 0.0322 'International Tables Vol C Tables 4.2.6.8 and 6.1.1.4'
S S 0.3331 0.5567 'International Tables Vol C Tables 4.2.6.8 and 6.1.1.4'

loop_
_geom_angle_atom_site_label_1
_geom_angle_atom_site_label_2
_geom_angle_atom_site_label_3
_geom_angle_site_symmetry_1
_geom_angle_site_symmetry_3
_geom_angle
_geom_angle_publ_flag
C17 S2 C20 . . 92.57(16) ?
C17 S2A C20A . . 88.1(8) ?
C1A N1 C2 . . 118.67(17) ?
N1 C1A N11 . . 115.60(17) ?
N1 C1A C4A . . 124.97(18) ?
N11 C1A C4A . . 119.43(17) ?
N1 C2 N3 . . 119.04(17) ?
N1 C2 S1 . . 120.70(15) ?
N3 C2 S1 . . 120.25(15) ?
C2 N3 C4 . . 123.61(17) ?
C2 N3 C11 . . 119.51(17) ?
C4 N3 C11 . . 116.66(17) ?
O1 C4 N3 . . 119.91(18) ?
O1 C4 C4A . . 125.36(18) ?
N3 C4 C4A . . 114.69(17) ?
C5 C4A C1A . . 120.10(18) ?
C5 C4A C4 . . 123.05(18) ?
C1A C4A C4 . . 116.12(17) ?
C4A C5 C6 . . 118.50(18) ?
C4A C5 C17 . . 123.21(18) ?
C6 C5 C17 . . 118.29(17) ?
C5 C6 C6A . . 121.15(18) ?
C5 C6 C21 . . 121.27(18) ?
C6A C6 C21 . . 117.58(18) ?
N7 C6A N11 . . 120.44(18) ?
N7 C6A C6 . . 120.91(18) ?
N11 C6A C6 . . 118.63(18) ?
C6A N7 C8 . . 124.19(18) ?
C6A N7 H7 . . 119(2) ?
C8 N7 H7 . . 116(2) ?
N7 C8 C9A . . 115.6(8) ?
N7 C8 C9 . . 107.80(18) ?
N7 C8 H8A . . 110.1 ?
C9 C8 H8A . . 110.1 ?
N7 C8 H8B . . 110.1 ?
C9 C8 H8B . . 110.1 ?
H8A C8 H8B . . 108.5 ?
N7 C8 H8C . . 108.4 ?
C9A C8 H8C . . 108.4 ?
N7 C8 H8D . . 108.4 ?
C9A C8 H8D . . 108.4 ?
H8C C8 H8D . . 107.4 ?
C8 C9 C10 . . 109.5(2) ?
C8 C9 H9A . . 109.8 ?
C10 C9 H9A . . 109.8 ?
C8 C9 H9B . . 109.8 ?
C10 C9 H9B . . 109.8 ?
H9A C9 H9B . . 108.2 ?
C8 C9A C10 . . 112.8(12) ?
C8 C9A H9C . . 109.0 ?
C10 C9A H9C . . 109.0 ?
C8 C9A H9D . . 109.0 ?
C10 C9A H9D . . 109.0 ?
H9C C9A H9D . . 107.8 ?
C9A C10 N11 . . 116.4(8) ?
N11 C10 C9 . . 109.50(17) ?
N11 C10 H10A . . 109.8 ?
C9 C10 H10A . . 109.8 ?
N11 C10 H10B . . 109.8 ?
C9 C10 H10B . . 109.8 ?
H10A C10 H10B . . 108.2 ?
C9A C10 H10C . . 108.2 ?
N11 C10 H10C . . 108.2 ?
C9A C10 H10D . . 108.2 ?
N11 C10 H10D . . 108.2 ?
H10C C10 H10D . . 107.3 ?
C6A N11 C1A . . 121.72(17) ?
C6A N11 C10 . . 120.07(17) ?
C1A N11 C10 . . 117.89(16) ?
C16 C11 C12 . . 118.6(10) ?
C16A C11 C12A . . 124.1(15) ?
C16A C11 N3 . . 120.5(14) ?
C16 C11 N3 . . 121.3(9) ?
C12 C11 N3 . . 119.9(4) ?
C12A C11 N3 . . 115.1(5) ?
C13 C12 C11 . . 121.0(6) ?
C13 C12 H12 . . 119.5 ?
C11 C12 H12 . . 119.5 ?
C12 C13 C14 . . 119.2(12) ?
C12 C13 H13 . . 120.4 ?
C14 C13 H13 . . 120.4 ?
C15 C14 C13 . . 121(2) ?
C15 C14 H14 . . 119.6 ?
C13 C14 H14 . . 119.6 ?
C14 C15 C16 . . 119(2) ?
C14 C15 H15 . . 120.5 ?
C16 C15 H15 . . 120.5 ?
C11 C16 C15 . . 121.3(17) ?
C11 C16 H16 . . 119.3 ?
C15 C16 H16 . . 119.3 ?
C13A C12A C11 . . 117.1(10) ?
C13A C12A H12A . . 121.4 ?
C11 C12A H12A . . 121.4 ?
C12A C13A C14A . . 121.3(19) ?
C12A C13A H13A . . 119.3 ?
C14A C13A H13A . . 119.3 ?
C15A C14A C13A . . 118(3) ?
C15A C14A H14A . . 120.8 ?
C13A C14A H14A . . 120.8 ?
C14A C15A C16A . . 124(3) ?
C14A C15A H15A . . 118.2 ?
C16A C15A H15A . . 118.2 ?
C11 C16A C15A . . 115(3) ?
C11 C16A H16A . . 122.5 ?
C15A C16A H16A . . 122.5 ?
C18 C17 C5 . . 129.6(5) ?
C5 C17 C18A . . 121.3(6) ?
C5 C17 S2A . . 120.9(4) ?
C18A C17 S2A . . 116.0(7) ?
C18 C17 S2 . . 106.2(5) ?
C5 C17 S2 . . 124.18(16) ?
C19 C18 C17 . . 119.7(7) ?
C19 C18 H18 . . 120.2 ?
C17 C18 H18 . . 120.2 ?
C20 C19 C18 . . 108.8(5) ?
C20 C19 H19 . . 125.6 ?
C18 C19 H19 . . 125.6 ?
C19 C20 S2 . . 112.7(3) ?
C19 C20 H20 . . 123.7 ?
S2 C20 H20 . . 123.7 ?
C19A C18A C17 . . 106.0(13) ?
C19A C18A H18A . . 127.0 ?
C17 C18A H18A . . 127.0 ?
C20A C19A C18A . . 112.1(16) ?
C20A C19A H19A . . 124.0 ?
C18A C19A H19A . . 124.0 ?
C19A C20A S2A . . 114.2(15) ?
C19A C20A H20A . . 122.9 ?
S2A C20A H20A . . 122.9 ?
N21 C21 C6 . . 177.0(2) ?

loop_
_geom_bond_atom_site_label_1
_geom_bond_atom_site_label_2
_geom_bond_site_symmetry_2
_geom_bond_distance
_geom_bond_publ_flag
S1 C2 . 1.670(2) ?
S2 C17 . 1.693(2) ?
S2 C20 . 1.723(4) ?
S2A C17 . 1.572(9) ?
S2A C20A . 1.750(17) ?
O1 C4 . 1.221(2) ?
N1 C1A . 1.318(3) ?
N1 C2 . 1.365(3) ?
C1A N11 . 1.392(3) ?
C1A C4A . 1.416(3) ?
C2 N3 . 1.397(3) ?
N3 C4 . 1.398(3) ?
N3 C11 . 1.453(3) ?
C4 C4A . 1.464(3) ?
C4A C5 . 1.397(3) ?
C5 C6 . 1.400(3) ?
C5 C17 . 1.475(3) ?
C6 C6A . 1.428(3) ?
C6 C21 . 1.431(3) ?
C6A N7 . 1.327(3) ?
C6A N11 . 1.360(2) ?
N7 C8 . 1.461(3) ?
N7 H7 . 0.888(9) ?
C8 C9A . 1.468(16) ?
C8 C9 . 1.496(3) ?
C8 H8A . 0.9900 ?
C8 H8B . 0.9900 ?
C8 H8C . 0.9900 ?
C8 H8D . 0.9900 ?
C9 C10 . 1.517(3) ?
C9 H9A . 0.9900 ?
C9 H9B . 0.9900 ?
C9A C10 . 1.487(16) ?
C9A H9C . 0.9900 ?
C9A H9D . 0.9900 ?
C10 N11 . 1.493(3) ?
C10 H10A . 0.9900 ?
C10 H10B . 0.9900 ?
C10 H10C . 0.9900 ?
C10 H10D . 0.9900 ?
C11 C16A . 1.377(13) ?
C11 C16 . 1.382(9) ?
C11 C12 . 1.393(7) ?
C11 C12A . 1.400(10) ?
C12 C13 . 1.377(7) ?
C12 H12 . 0.9500 ?
C13 C14 . 1.395(9) ?
C13 H13 . 0.9500 ?
C14 C15 . 1.374(9) ?
C14 H14 . 0.9500 ?
C15 C16 . 1.391(9) ?
C15 H15 . 0.9500 ?
C16 H16 . 0.9500 ?
C12A C13A . 1.370(11) ?
C12A H12A . 0.9500 ?
C13A C14A . 1.389(13) ?
C13A H13A . 0.9500 ?
C14A C15A . 1.369(14) ?
C14A H14A . 0.9500 ?
C15A C16A . 1.386(13) ?
C15A H15A . 0.9500 ?
C16A H16A . 0.9500 ?
C17 C18 . 1.366(10) ?
C17 C18A . 1.483(14) ?
C18 C19 . 1.361(11) ?
C18 H18 . 0.9500 ?
C19 C20 . 1.332(5) ?
C19 H19 . 0.9500 ?
C20 H20 . 0.9500 ?
C18A C19A . 1.359(17) ?
C18A H18A . 0.9500 ?
C19A C20A . 1.329(16) ?
C19A H19A . 0.9500 ?
C20A H20A . 0.9500 ?
C21 N21 . 1.145(3) ?

loop_
_geom_hbond_atom_site_label_D
_geom_hbond_atom_site_label_H
_geom_hbond_atom_site_label_A
_geom_hbond_site_symmetry_A
_geom_hbond_distance_DH
_geom_hbond_distance_HA
_geom_hbond_distance_DA
_geom_hbond_angle_DHA
_geom_hbond_publ_flag
N7 H7 N21 3_867 0.89(2) 2.14(2) 2.976(3) 157(2) yes
C9 H9B O1 2_656 0.99 2.34 3.197(3) 144 yes
C16 H16 S2A 1_455 0.95 2.73 3.58(2) 149 yes
C19 H19 S1 2_646 0.95 2.76 3.652(5) 156 yes

loop_
_geom_torsion_atom_site_label_1
_geom_torsion_atom_site_label_2
_geom_torsion_atom_site_label_3
_geom_torsion_atom_site_label_4
_geom_torsion_site_symmetry_1
_geom_torsion_site_symmetry_2
_geom_torsion_site_symmetry_3
_geom_torsion_site_symmetry_4
_geom_torsion
_geom_torsion_publ_flag
C2 N1 C1A N11 . . . . 172.45(17) ?
C2 N1 C1A C4A . . . . -7.8(3) ?
C1A N1 C2 N3 . . . . -8.3(3) ?
C1A N1 C2 S1 . . . . 172.92(15) ?
N1 C2 N3 C4 . . . . 14.5(3) ?
S1 C2 N3 C4 . . . . -166.79(15) ?
N1 C2 N3 C11 . . . . -159.97(18) ?
S1 C2 N3 C11 . . . . 18.8(3) ?
C2 N3 C4 O1 . . . . 177.90(19) ?
C11 N3 C4 O1 . . . . -7.5(3) ?
C2 N3 C4 C4A . . . . -4.2(3) ?
C11 N3 C4 C4A . . . . 170.37(17) ?
N1 C1A C4A C5 . . . . -171.90(19) ?
N11 C1A C4A C5 . . . . 7.8(3) ?
N1 C1A C4A C4 . . . . 17.6(3) ?
N11 C1A C4A C4 . . . . -162.66(17) ?
O1 C4 C4A C5 . . . . -3.1(3) ?
N3 C4 C4A C5 . . . . 179.13(18) ?
O1 C4 C4A C1A . . . . 167.1(2) ?
N3 C4 C4A C1A . . . . -10.7(3) ?
C1A C4A C5 C6 . . . . -4.3(3) ?
C4 C4A C5 C6 . . . . 165.48(18) ?
C1A C4A C5 C17 . . . . 174.88(18) ?
C4 C4A C5 C17 . . . . -15.3(3) ?
C4A C5 C6 C6A . . . . -2.0(3) ?
C17 C5 C6 C6A . . . . 178.80(18) ?
C4A C5 C6 C21 . . . . 177.59(19) ?
C17 C5 C6 C21 . . . . -1.7(3) ?
C5 C6 C6A N7 . . . . -177.14(19) ?
C21 C6 C6A N7 . . . . 3.3(3) ?
C5 C6 C6A N11 . . . . 4.8(3) ?
C21 C6 C6A N11 . . . . -174.77(18) ?
N11 C6A N7 C8 . . . . -6.0(3) ?
C6 C6A N7 C8 . . . . 175.9(2) ?
C6A N7 C8 C9A . . . . 20.3(11) ?
C6A N7 C8 C9 . . . . -26.7(3) ?
N7 C8 C9 C10 . . . . 56.3(3) ?
C9A C8 C9 C10 . . . . -52.5(11) ?
N7 C8 C9A C10 . . . . -34(2) ?
C9 C8 C9A C10 . . . . 55.8(12) ?
C8 C9A C10 N11 . . . . 36(2) ?
C8 C9A C10 C9 . . . . -55.6(12) ?
C8 C9 C10 C9A . . . . 52.4(11) ?
C8 C9 C10 N11 . . . . -55.8(2) ?
N7 C6A N11 C1A . . . . -179.30(19) ?
C6 C6A N11 C1A . . . . -1.2(3) ?
N7 C6A N11 C10 . . . . 7.3(3) ?
C6 C6A N11 C10 . . . . -174.60(18) ?
N1 C1A N11 C6A . . . . 174.77(18) ?
C4A C1A N11 C6A . . . . -5.0(3) ?
N1 C1A N11 C10 . . . . -11.7(3) ?
C4A C1A N11 C10 . . . . 168.53(18) ?
C9A C10 N11 C6A . . . . -23.0(11) ?
C9 C10 N11 C6A . . . . 23.9(3) ?
C9A C10 N11 C1A . . . . 163.4(11) ?
C9 C10 N11 C1A . . . . -149.71(18) ?
C2 N3 C11 C16A . . . . -87.8(10) ?
C4 N3 C11 C16A . . . . 97.4(10) ?
C2 N3 C11 C16 . . . . -101.7(6) ?
C4 N3 C11 C16 . . . . 83.5(6) ?
C2 N3 C11 C12 . . . . 73.4(5) ?
C4 N3 C11 C12 . . . . -101.4(4) ?
C2 N3 C11 C12A . . . . 98.0(6) ?
C4 N3 C11 C12A . . . . -76.8(6) ?
C16A C11 C12 C13 . . . . -14.0(12) ?
C16 C11 C12 C13 . . . . -0.6(9) ?
C12A C11 C12 C13 . . . . 101(2) ?
N3 C11 C12 C13 . . . . -175.8(4) ?
C11 C12 C13 C14 . . . . -0.9(10) ?
C12 C13 C14 C15 . . . . 0.8(11) ?
C13 C14 C15 C16 . . . . 0.8(10) ?
C16A C11 C16 C15 . . . . 87(11) ?
C12 C11 C16 C15 . . . . 2.3(10) ?
C12A C11 C16 C15 . . . . -23.3(9) ?
N3 C11 C16 C15 . . . . 177.4(6) ?
C14 C15 C16 C11 . . . . -2.4(11) ?
C16A C11 C12A C13A . . . . 6.1(16) ?
C16 C11 C12A C13A . . . . 19.7(10) ?
C12 C11 C12A C13A . . . . -71.8(19) ?
N3 C11 C12A C13A . . . . -179.9(6) ?
C11 C12A C13A C14A . . . . -2.8(7) ?
C12A C13A C14A C15A . . . . 0.01(9) ?
C13A C14A C15A C16A . . . . 0.0(2) ?
C16 C11 C16A C15A . . . . -83(11) ?
C12 C11 C16A C15A . . . . 18.6(12) ?
C12A C11 C16A C15A . . . . -6.0(16) ?
N3 C11 C16A C15A . . . . -179.7(5) ?
C14A C15A C16A C11 . . . . 2.9(8) ?
C4A C5 C17 C18 . . . . 115.8(8) ?
C6 C5 C17 C18 . . . . -65.0(8) ?
C4A C5 C17 C18A . . . . -78.7(8) ?
C6 C5 C17 C18A . . . . 100.5(8) ?
C4A C5 C17 S2A . . . . 117.2(6) ?
C6 C5 C17 S2A . . . . -63.6(6) ?
C4A C5 C17 S2 . . . . -61.0(3) ?
C6 C5 C17 S2 . . . . 118.17(19) ?
C20A S2A C17 C18 . . . . -10(7) ?
C20A S2A C17 C5 . . . . 177.4(9) ?
C20A S2A C17 C18A . . . . 12.5(13) ?
C20A S2A C17 S2 . . . . -4.3(11) ?
C20 S2 C17 C18 . . . . 2.6(7) ?
C20 S2 C17 C5 . . . . 180.0(2) ?
C20 S2 C17 C18A . . . . -96(2) ?
C20 S2 C17 S2A . . . . 1.7(6) ?
C5 C17 C18 C19 . . . . -179.9(6) ?
C18A C17 C18 C19 . . . . 13.1(15) ?
S2A C17 C18 C19 . . . . 172(8) ?
S2 C17 C18 C19 . . . . -2.7(13) ?
C17 C18 C19 C20 . . . . 1.2(14) ?
C18 C19 C20 S2 . . . . 1.0(9) ?
C17 S2 C20 C19 . . . . -2.2(4) ?
C18 C17 C18A C19A . . . . -17.0(16) ?
C5 C17 C18A C19A . . . . 174.7(10) ?
S2A C17 C18A C19A . . . . -20.5(16) ?
S2 C17 C18A C19A . . . . 69(2) ?
C17 C18A C19A C20A . . . . 18(2) ?
C18A C19A C20A S2A . . . . -11(3) ?
C17 S2A C20A C19A . . . . -1(2) ?
